data_2204062
loop_
_publ_author_name
'Burger, Sylvain'
'Therrien, Bruno'
'S\"uss-Fink, Georg'

_publ_section_title
;<i>cis</i>-{<i>trans</i>-1,2-Bis[2-(diphenylphosphino)benzamido]cyclohexane-\k^2^<i>P,P</i>'}dichloroplatinum(II)
 chloroform trisolvate
;
_journal_issue 8
_journal_name_full 'Acta Crystallographica Section E'
_journal_page_first m1163
_journal_page_last m1165
_journal_paper_doi 10.1107/S1600536804017209
_journal_volume 60
_journal_year 2004
_chemical_formula_iupac '[Pt (C44 H40 Cl2 N2 O2 P2)], 3C H Cl3'
_chemical_formula_moiety 'C44 H40 Cl2 N2 O2 P2 Pt, 3C H Cl3'
_chemical_formula_sum 'C47 H43 Cl11 N2 O2 P2 Pt'
_chemical_formula_weight 1314.81
_chemical_name_systematic
;
cis-{trans-1,2-bis[2-(diphenylphosphino)benzamido]cyclohexane-
\k^2^P,P'}dichloroplatinum(II) chloroform trisolvate
;
_space_group_IT_number 14
_symmetry_cell_setting monoclinic
_symmetry_space_group_name_Hall '-P 2yn'
_symmetry_space_group_name_H-M 'P 1 21/n 1'
_atom_sites_solution_hydrogens geom
_atom_sites_solution_primary direct
_atom_sites_solution_secondary difmap
_audit_creation_method SHELXL-97
_cell_angle_alpha 90.00
_cell_angle_beta 108.638(4)
_cell_angle_gamma 90.00
_cell_formula_units_Z 4
_cell_length_a 19.3200(9)
_cell_length_b 11.1284(4)
_cell_length_c 25.6676(12)
_cell_measurement_reflns_used 58409
_cell_measurement_temperature 153(2)
_cell_measurement_theta_max 0.00
_cell_measurement_theta_min 24.94
_cell_volume 5229.1(4)
_computing_cell_refinement X-AREA
_computing_data_collection 'X-AREA (Stoe & Cie, 2000)'
_computing_data_reduction 'X-RED (Stoe & Cie, 2000)'
_computing_molecular_graphics 'ORTEP-3 (Farrugia, 1997)'
_computing_publication_material SHELXL97
_computing_structure_refinement 'SHELXL97 (Sheldrick, 1997)'
_computing_structure_solution 'SHELXS97 (Sheldrick, 1990)'
_diffrn_ambient_temperature 153
_diffrn_detector_area_resol_mean 6.67
_diffrn_measured_fraction_theta_full 0.995
_diffrn_measured_fraction_theta_max 0.995
_diffrn_measurement_device '2-circle goniometer'
_diffrn_measurement_device_type 'Stoe IPDS-2'
_diffrn_measurement_method 'rotation method'
_diffrn_radiation_monochromator 'plane graphite'
_diffrn_radiation_type 'Mo K\a'
_diffrn_radiation_wavelength 0.71073
_diffrn_reflns_av_R_equivalents 0.1335
_diffrn_reflns_limit_h_max 22
_diffrn_reflns_limit_h_min -22
_diffrn_reflns_limit_k_max 13
_diffrn_reflns_limit_k_min -13
_diffrn_reflns_limit_l_max 30
_diffrn_reflns_limit_l_min -30
_diffrn_reflns_number 45476
_diffrn_reflns_theta_full 24.91
_diffrn_reflns_theta_max 24.91
_diffrn_reflns_theta_min 1.59
_exptl_absorpt_coefficient_mu 3.347
_exptl_absorpt_correction_T_max 0.692
_exptl_absorpt_correction_T_min 0.324
_exptl_absorpt_correction_type multi-scan
_exptl_absorpt_process_details '(Blessing et al., 1995)'
_exptl_crystal_colour colourless
_exptl_crystal_density_diffrn 1.670
_exptl_crystal_density_method 'not measured'
_exptl_crystal_description 'needle plate'
_exptl_crystal_F_000 2600
_exptl_crystal_size_max 0.50
_exptl_crystal_size_mid 0.267
_exptl_crystal_size_min 0.11
_refine_diff_density_max 1.898
_refine_diff_density_min -1.194
_refine_ls_extinction_method none
_refine_ls_goodness_of_fit_ref 1.061
_refine_ls_hydrogen_treatment constr
_refine_ls_matrix_type full
_refine_ls_number_parameters 586
_refine_ls_number_reflns 9068
_refine_ls_number_restraints 0
_refine_ls_restrained_S_all 1.061
_refine_ls_R_factor_all 0.0457
_refine_ls_R_factor_gt 0.0364
_refine_ls_shift/su_max 0.000
_refine_ls_shift/su_mean 0.000
_refine_ls_structure_factor_coef Fsqd
_refine_ls_weighting_details 'calc w = 1/[\s^2^(Fo^2^)+(0.0454P)^2^+9.7597P] where P = (Fo^2^+2Fc^2^)/3'
_refine_ls_weighting_scheme calc
_refine_ls_wR_factor_gt 0.0866
_refine_ls_wR_factor_ref 0.0919
_reflns_number_gt 7600
_reflns_number_total 9068
_reflns_threshold_expression I>2\s(I)
_cod_data_source_file na6337.cif
_cod_data_source_block I
_cod_depositor_comments
;
The following automatic conversions were performed:
'_geom_bond_publ_flag' value 'Yes' changed to 'yes' according to
'/home/saulius/struct/CIF-dictionaries/cif_core.dic' dictionary named
'cif_core.dic' version 2.4.1 from 2010-06-29 (4
times).

'_geom_angle_publ_flag' value 'Yes' changed to 'yes' according to
'/home/saulius/struct/CIF-dictionaries/cif_core.dic' dictionary named
'cif_core.dic' version 2.4.1 from 2010-06-29 (4 times).

Automatic conversion script
Id: cif_fix_enum 1527 2010-12-29 10:47:43Z saulius 

The following automatic conversions were performed:

'_geom_bond_publ_flag' value 'Yes' changed to 'yes' according to
/home/saulius/struct/CIF-dictionaries/cif_core.dic dictionary named
'cif_core.dic' version 2.4.1 from 2010-06-29 (4
times).

'_geom_angle_publ_flag' value 'Yes' changed to 'yes'
according to /home/saulius/struct/CIF-dictionaries/cif_core.dic
dictionary named 'cif_core.dic' version 2.4.1 from 2010-06-29 (4
times).

Automatic conversion script
Id: cif_fix_values 1715 2011-07-08 13:25:40Z adriana 
;
_cod_original_cell_volume 5229.2(4)
_cod_original_sg_symbol_H-M 'P 21/n'
_cod_database_code 2204062
_cod_database_fobs_code 2204062

loop_
_symmetry_equiv_pos_as_xyz
'x, y, z'
'-x+1/2, y+1/2, -z+1/2'
'-x, -y, -z'
'x-1/2, -y-1/2, z-1/2'

loop_
_atom_site_label
_atom_site_fract_x
_atom_site_fract_y
_atom_site_fract_z
_atom_site_U_iso_or_equiv
_atom_site_adp_type
_atom_site_calc_flag
_atom_site_refinement_flags
_atom_site_occupancy
_atom_site_type_symbol
C1 0.2010(3) 0.2612(4) 0.4937(2) 0.0289(11) Uani d . 1 C
H1 0.2483 0.2205 0.5072 0.035 Uiso calc R 1 H
C2 0.2104(3) 0.3935(5) 0.5120(2) 0.0394(13) Uani d . 1 C
H2A 0.2454 0.4313 0.4973 0.047 Uiso calc R 1 H
H2B 0.1641 0.4347 0.4967 0.047 Uiso calc R 1 H
C3 0.2364(4) 0.4082(5) 0.5742(2) 0.0462(15) Uani d . 1 C
H3A 0.2849 0.3744 0.5894 0.055 Uiso calc R 1 H
H3B 0.2390 0.4929 0.5834 0.055 Uiso calc R 1 H
C4 0.1852(3) 0.3462(5) 0.5988(2) 0.0413(14) Uani d . 1 C
H4A 0.1382 0.3863 0.5870 0.050 Uiso calc R 1 H
H4B 0.2046 0.3511 0.6386 0.050 Uiso calc R 1 H
C5 0.1755(3) 0.2139(5) 0.5812(2) 0.0370(13) Uani d . 1 C
H5A 0.2219 0.1725 0.5957 0.044 Uiso calc R 1 H
H5B 0.1409 0.1761 0.5963 0.044 Uiso calc R 1 H
C6 0.1481(3) 0.2023(4) 0.5188(2) 0.0277(11) Uani d . 1 C
H6 0.1023 0.2475 0.5057 0.033 Uiso calc R 1 H
C7 0.2163(3) 0.2891(4) 0.4035(2) 0.0260(11) Uani d . 1 C
C8 0.1766(2) 0.3041(4) 0.34245(19) 0.0226(10) Uani d . 1 C
C9 0.1751(3) 0.4214(4) 0.3237(2) 0.0277(11) Uani d . 1 C
H9 0.1987 0.4816 0.3480 0.033 Uiso calc R 1 H
C10 0.1388(3) 0.4498(4) 0.2692(2) 0.0308(11) Uani d . 1 C
H10 0.1372 0.5289 0.2572 0.037 Uiso calc R 1 H
C11 0.1049(3) 0.3600(4) 0.2328(2) 0.0306(12) Uani d . 1 C
H11 0.0809 0.3784 0.1961 0.037 Uiso calc R 1 H
C12 0.1070(3) 0.2424(4) 0.2510(2) 0.0272(11) Uani d . 1 C
H12 0.0843 0.1824 0.2262 0.033 Uiso calc R 1 H
C13 0.1425(2) 0.2126(4) 0.30599(19) 0.0213(10) Uani d . 1 C
C14 0.1755(3) -0.0187(4) 0.51574(19) 0.0275(11) Uani d . 1 C
C15 0.1388(2) -0.1411(4) 0.5152(2) 0.0246(10) Uani d . 1 C
C16 0.1451(3) -0.1798(5) 0.5681(2) 0.0308(11) Uani d . 1 C
H16 0.1716 -0.1339 0.5981 0.037 Uiso calc R 1 H
C17 0.1126(3) -0.2851(5) 0.5768(2) 0.0344(12) Uani d . 1 C
H17 0.1175 -0.3099 0.6124 0.041 Uiso calc R 1 H
C18 0.0731(3) -0.3531(5) 0.5325(2) 0.0378(13) Uani d . 1 C
H18 0.0499 -0.4229 0.5380 0.045 Uiso calc R 1 H
C19 0.0680(3) -0.3172(4) 0.4802(2) 0.0333(12) Uani d . 1 C
H19 0.0414 -0.3641 0.4506 0.040 Uiso calc R 1 H
C20 0.1018(2) -0.2118(4) 0.46993(19) 0.0229(10) Uani d . 1 C
C21 0.2450(2) 0.0417(4) 0.36320(19) 0.0229(10) Uani d . 1 C
C22 0.2709(3) 0.0020(4) 0.4171(2) 0.0278(11) Uani d . 1 C
H22 0.2381 -0.0212 0.4351 0.033 Uiso calc R 1 H
C23 0.3452(3) -0.0033(5) 0.4444(2) 0.0366(13) Uani d . 1 C
H23 0.3622 -0.0304 0.4805 0.044 Uiso calc R 1 H
C24 0.3942(3) 0.0313(5) 0.4182(2) 0.0381(13) Uani d . 1 C
H24 0.4441 0.0255 0.4363 0.046 Uiso calc R 1 H
C25 0.3686(3) 0.0747(4) 0.3648(2) 0.0304(11) Uani d . 1 C
H25 0.4015 0.0996 0.3473 0.036 Uiso calc R 1 H
C26 0.2945(2) 0.0811(4) 0.3375(2) 0.0259(11) Uani d . 1 C
H26 0.2776 0.1118 0.3020 0.031 Uiso calc R 1 H
C27 0.1220(3) -0.0258(4) 0.26326(19) 0.0230(10) Uani d . 1 C
C28 0.1706(3) -0.0565(4) 0.2358(2) 0.0273(11) Uani d . 1 C
H28 0.2203 -0.0419 0.2522 0.033 Uiso calc R 1 H
C29 0.1459(3) -0.1087(5) 0.1841(2) 0.0319(12) Uani d . 1 C
H29 0.1787 -0.1288 0.1658 0.038 Uiso calc R 1 H
C30 0.0721(3) -0.1308(5) 0.1599(2) 0.0368(13) Uani d . 1 C
H30 0.0551 -0.1650 0.1251 0.044 Uiso calc R 1 H
C31 0.0242(3) -0.1024(5) 0.1873(2) 0.0367(13) Uani d . 1 C
H31 -0.0253 -0.1182 0.1710 0.044 Uiso calc R 1 H
C32 0.0484(3) -0.0504(5) 0.2391(2) 0.0299(11) Uani d . 1 C
H32 0.0154 -0.0320 0.2575 0.036 Uiso calc R 1 H
C33 0.0306(3) -0.2831(4) 0.35612(19) 0.0244(10) Uani d . 1 C
C34 -0.0385(3) -0.2431(4) 0.3259(2) 0.0277(11) Uani d . 1 C
H34 -0.0494 -0.1615 0.3248 0.033 Uiso calc R 1 H
C35 -0.0911(3) -0.3244(5) 0.2974(2) 0.0365(13) Uani d . 1 C
H35 -0.1378 -0.2975 0.2779 0.044 Uiso calc R 1 H
C36 -0.0746(3) -0.4453(5) 0.2977(2) 0.0379(13) Uani d . 1 C
H36 -0.1103 -0.4998 0.2788 0.046 Uiso calc R 1 H
C37 -0.0057(3) -0.4847(5) 0.3261(2) 0.0398(14) Uani d . 1 C
H37 0.0055 -0.5659 0.3260 0.048 Uiso calc R 1 H
C38 0.0472(3) -0.4047(4) 0.3549(2) 0.0317(12) Uani d . 1 C
H38 0.0941 -0.4319 0.3736 0.038 Uiso calc R 1 H
C39 0.1847(3) -0.2460(4) 0.3962(2) 0.0268(11) Uani d . 1 C
C40 0.2392(3) -0.2867(4) 0.4424(2) 0.0317(12) Uani d . 1 C
H40 0.2326 -0.2840 0.4767 0.038 Uiso calc R 1 H
C41 0.3036(3) -0.3313(5) 0.4372(3) 0.0399(14) Uani d . 1 C
H41 0.3397 -0.3606 0.4680 0.048 Uiso calc R 1 H
C42 0.3146(3) -0.3325(5) 0.3869(3) 0.0381(14) Uani d . 1 C
H42 0.3589 -0.3594 0.3841 0.046 Uiso calc R 1 H
C43 0.2606(3) -0.2943(4) 0.3409(2) 0.0340(12) Uani d . 1 C
H43 0.2681 -0.2958 0.3069 0.041 Uiso calc R 1 H
C44 0.1952(3) -0.2537(4) 0.3449(2) 0.0269(11) Uani d . 1 C
H44 0.1578 -0.2312 0.3134 0.032 Uiso calc R 1 H
C45 -0.1603(4) 0.0863(6) 0.2780(3) 0.0599(19) Uani d . 1 C
H45 -0.1145 0.0878 0.3088 0.072 Uiso calc R 1 H
C46 0.3664(4) -0.1420(6) 0.6132(3) 0.0603(19) Uani d . 1 C
H46 0.3264 -0.0921 0.5904 0.072 Uiso calc R 1 H
C47 0.4197(4) 0.3047(6) 0.5294(3) 0.0523(16) Uani d . 1 C
H47 0.3759 0.2980 0.4971 0.063 Uiso calc R 1 H
N1 0.1746(2) 0.2562(3) 0.43357(16) 0.0260(9) Uani d . 1 N
H1N 0.1310 0.2312 0.4172 0.031 Uiso calc R 1 H
N2 0.1300(2) 0.0746(3) 0.50271(16) 0.0256(9) Uani d . 1 N
H2N 0.0856 0.0595 0.4830 0.031 Uiso calc R 1 H
O1 0.28204(18) 0.3126(3) 0.42277(14) 0.0319(8) Uani d . 1 O
O2 0.24200(19) -0.0091(3) 0.53219(16) 0.0371(9) Uani d . 1 O
P1 0.14720(6) 0.05542(10) 0.32844(5) 0.0208(3) Uani d . 1 P
P2 0.09921(7) -0.18090(10) 0.39940(5) 0.0217(3) Uani d . 1 P
Cl1 -0.02269(6) -0.02111(10) 0.41598(5) 0.0265(3) Uani d . 1 Cl
Cl2 0.01068(6) 0.19747(10) 0.34761(6) 0.0313(3) Uani d . 1 Cl
Cl3 -0.22484(13) -0.00530(19) 0.29660(10) 0.0873(7) Uani d . 1 Cl
Cl4 -0.19533(10) 0.23145(15) 0.26676(8) 0.0638(5) Uani d . 1 Cl
Cl5 -0.14425(14) 0.0236(3) 0.22188(10) 0.1095(10) Uani d . 1 Cl
Cl6 0.41783(13) -0.1970(2) 0.57361(8) 0.0876(7) Uani d . 1 Cl
Cl7 0.33118(11) -0.2568(2) 0.64363(12) 0.0959(8) Uani d . 1 Cl
Cl8 0.42580(19) -0.0540(3) 0.66502(10) 0.1154(10) Uani d . 1 Cl
Cl9 0.49579(12) 0.2810(3) 0.50893(10) 0.1034(9) Uani d . 1 Cl
Cl10 0.42135(13) 0.44896(19) 0.55826(10) 0.0854(6) Uani d . 1 Cl
Cl11 0.41560(13) 0.1954(2) 0.57718(9) 0.0806(6) Uani d . 1 Cl
Pt1 0.067827(9) 0.010584(14) 0.374085(7) 0.01984(7) Uani d . 1 Pt

loop_
_atom_site_aniso_label
_atom_site_aniso_U_11
_atom_site_aniso_U_22
_atom_site_aniso_U_33
_atom_site_aniso_U_12
_atom_site_aniso_U_13
_atom_site_aniso_U_23
C1 0.031(3) 0.029(3) 0.026(3) -0.004(2) 0.008(2) -0.003(2)
C2 0.062(4) 0.023(3) 0.036(3) -0.011(3) 0.019(3) -0.007(2)
C3 0.067(4) 0.035(3) 0.039(3) -0.018(3) 0.019(3) -0.015(3)
C4 0.050(3) 0.042(3) 0.036(3) -0.013(3) 0.020(3) -0.011(3)
C5 0.045(3) 0.038(3) 0.033(3) -0.016(2) 0.020(3) -0.005(2)
C6 0.033(3) 0.022(2) 0.030(3) -0.006(2) 0.013(2) -0.006(2)
C7 0.036(3) 0.016(2) 0.028(3) -0.001(2) 0.013(2) -0.0042(19)
C8 0.019(2) 0.022(2) 0.028(3) 0.0004(18) 0.009(2) 0.0029(19)
C9 0.030(3) 0.023(2) 0.031(3) 0.000(2) 0.012(2) -0.004(2)
C10 0.036(3) 0.022(2) 0.038(3) 0.000(2) 0.017(2) 0.005(2)
C11 0.032(3) 0.028(3) 0.030(3) 0.002(2) 0.008(2) 0.009(2)
C12 0.029(3) 0.024(2) 0.028(3) -0.002(2) 0.008(2) -0.001(2)
C13 0.020(2) 0.019(2) 0.028(3) -0.0016(18) 0.013(2) 0.0007(19)
C14 0.030(3) 0.036(3) 0.018(2) -0.005(2) 0.008(2) -0.002(2)
C15 0.020(2) 0.025(2) 0.029(3) 0.0068(19) 0.008(2) 0.003(2)
C16 0.032(3) 0.033(3) 0.028(3) 0.003(2) 0.011(2) -0.002(2)
C17 0.043(3) 0.035(3) 0.032(3) 0.011(2) 0.021(3) 0.009(2)
C18 0.049(3) 0.027(3) 0.042(3) -0.001(2) 0.021(3) 0.009(2)
C19 0.041(3) 0.027(3) 0.034(3) -0.005(2) 0.015(2) 0.001(2)
C20 0.023(2) 0.023(2) 0.024(2) 0.0051(19) 0.008(2) 0.0030(19)
C21 0.026(2) 0.017(2) 0.028(3) -0.0020(19) 0.012(2) -0.0022(19)
C22 0.029(3) 0.025(3) 0.029(3) -0.005(2) 0.009(2) 0.000(2)
C23 0.035(3) 0.035(3) 0.034(3) -0.002(2) 0.002(2) 0.007(2)
C24 0.022(3) 0.033(3) 0.049(3) -0.003(2) -0.003(2) -0.001(3)
C25 0.025(3) 0.029(3) 0.040(3) -0.003(2) 0.015(2) -0.006(2)
C26 0.024(2) 0.028(3) 0.023(2) -0.001(2) 0.004(2) -0.002(2)
C27 0.027(2) 0.018(2) 0.025(2) 0.0015(19) 0.010(2) 0.0027(19)
C28 0.023(2) 0.027(3) 0.031(3) -0.003(2) 0.007(2) -0.003(2)
C29 0.032(3) 0.033(3) 0.033(3) -0.001(2) 0.013(2) -0.009(2)
C30 0.044(3) 0.037(3) 0.030(3) -0.008(2) 0.012(3) -0.010(2)
C31 0.024(3) 0.047(3) 0.036(3) -0.004(2) 0.004(2) -0.013(3)
C32 0.025(3) 0.038(3) 0.027(3) -0.003(2) 0.009(2) -0.007(2)
C33 0.027(3) 0.020(2) 0.027(3) -0.0032(19) 0.011(2) -0.0002(19)
C34 0.030(3) 0.024(2) 0.028(3) -0.003(2) 0.007(2) -0.004(2)
C35 0.024(3) 0.043(3) 0.039(3) -0.005(2) 0.005(2) -0.007(2)
C36 0.033(3) 0.033(3) 0.044(3) -0.012(2) 0.008(3) -0.012(2)
C37 0.052(4) 0.022(3) 0.047(3) -0.007(2) 0.018(3) -0.006(2)
C38 0.032(3) 0.022(3) 0.039(3) 0.000(2) 0.010(2) 0.000(2)
C39 0.023(2) 0.018(2) 0.038(3) -0.0022(19) 0.009(2) -0.003(2)
C40 0.029(3) 0.030(3) 0.035(3) 0.002(2) 0.009(2) 0.000(2)
C41 0.025(3) 0.039(3) 0.050(4) 0.008(2) 0.004(3) 0.001(3)
C42 0.022(3) 0.031(3) 0.062(4) 0.000(2) 0.015(3) -0.010(3)
C43 0.036(3) 0.024(3) 0.050(3) -0.004(2) 0.025(3) -0.007(2)
C44 0.035(3) 0.020(2) 0.028(3) -0.002(2) 0.014(2) 0.000(2)
C45 0.046(4) 0.054(4) 0.065(5) 0.009(3) -0.004(3) -0.014(3)
C46 0.059(4) 0.064(4) 0.059(4) 0.018(3) 0.021(4) 0.022(3)
C47 0.046(4) 0.060(4) 0.046(4) -0.010(3) 0.008(3) -0.001(3)
N1 0.030(2) 0.023(2) 0.024(2) -0.0068(17) 0.0073(18) -0.0063(17)
N2 0.027(2) 0.025(2) 0.023(2) -0.0037(17) 0.0056(18) -0.0011(17)
O1 0.0262(19) 0.0344(19) 0.032(2) -0.0067(15) 0.0057(16) -0.0051(15)
O2 0.027(2) 0.042(2) 0.040(2) -0.0029(16) 0.0076(17) 0.0014(17)
P1 0.0223(6) 0.0185(6) 0.0226(6) -0.0011(5) 0.0086(5) -0.0006(5)
P2 0.0223(6) 0.0179(6) 0.0252(6) -0.0005(5) 0.0082(5) 0.0011(5)
Cl1 0.0235(6) 0.0264(6) 0.0332(6) -0.0015(5) 0.0144(5) -0.0005(5)
Cl2 0.0268(6) 0.0216(6) 0.0478(8) 0.0059(5) 0.0153(6) 0.0079(5)
Cl3 0.0827(15) 0.0744(14) 0.0844(15) -0.0277(11) -0.0020(12) 0.0043(11)
Cl4 0.0539(10) 0.0514(10) 0.0743(12) 0.0068(8) 0.0039(9) -0.0007(8)
Cl5 0.0788(15) 0.165(3) 0.0718(14) 0.0568(16) 0.0054(12) -0.0338(15)
Cl6 0.0993(16) 0.1125(17) 0.0544(11) 0.0597(14) 0.0294(11) 0.0272(11)
Cl7 0.0502(11) 0.1010(17) 0.135(2) 0.0094(11) 0.0280(12) 0.0484(15)
Cl8 0.175(3) 0.1030(19) 0.0636(14) -0.0216(19) 0.0311(16) -0.0032(13)
Cl9 0.0576(12) 0.166(3) 0.0958(18) -0.0275(14) 0.0372(12) -0.0362(17)
Cl10 0.0928(16) 0.0622(12) 0.0967(16) -0.0186(11) 0.0240(13) -0.0119(11)
Cl11 0.0899(15) 0.0757(13) 0.0701(13) -0.0041(11) 0.0168(11) 0.0174(10)
Pt1 0.01984(11) 0.01687(11) 0.02382(11) -0.00016(7) 0.00840(8) -0.00007(7)

loop_
_atom_type_symbol
_atom_type_description
_atom_type_scat_dispersion_real
_atom_type_scat_dispersion_imag
_atom_type_scat_source
C C 0.0033 0.0016 'International Tables Vol C Tables 4.2.6.8 and 6.1.1.4'
H H 0.0000 0.0000 'International Tables Vol C Tables 4.2.6.8 and 6.1.1.4'
N N 0.0061 0.0033 'International Tables Vol C Tables 4.2.6.8 and 6.1.1.4'
O O 0.0106 0.0060 'International Tables Vol C Tables 4.2.6.8 and 6.1.1.4'
P P 0.1023 0.0942 'International Tables Vol C Tables 4.2.6.8 and 6.1.1.4'
Cl Cl 0.1484 0.1585 'International Tables Vol C Tables 4.2.6.8 and 6.1.1.4'
Pt Pt -1.7033 8.3905 'International Tables Vol C Tables 4.2.6.8 and 6.1.1.4'

loop_
_geom_angle_atom_site_label_1
_geom_angle_atom_site_label_2
_geom_angle_atom_site_label_3
_geom_angle
_geom_angle_publ_flag
N1 C1 C6 112.1(4) ?
N1 C1 C2 109.0(4) ?
C6 C1 C2 108.2(4) ?
N1 C1 H1 109.1 ?
C6 C1 H1 109.1 ?
C2 C1 H1 109.1 ?
C3 C2 C1 113.0(4) ?
C3 C2 H2A 109.0 ?
C1 C2 H2A 109.0 ?
C3 C2 H2B 109.0 ?
C1 C2 H2B 109.0 ?
H2A C2 H2B 107.8 ?
C4 C3 C2 110.7(5) ?
C4 C3 H3A 109.5 ?
C2 C3 H3A 109.5 ?
C4 C3 H3B 109.5 ?
C2 C3 H3B 109.5 ?
H3A C3 H3B 108.1 ?
C3 C4 C5 110.5(5) ?
C3 C4 H4A 109.5 ?
C5 C4 H4A 109.5 ?
C3 C4 H4B 109.5 ?
C5 C4 H4B 109.5 ?
H4A C4 H4B 108.1 ?
C6 C5 C4 111.2(5) ?
C6 C5 H5A 109.4 ?
C4 C5 H5A 109.4 ?
C6 C5 H5B 109.4 ?
C4 C5 H5B 109.4 ?
H5A C5 H5B 108.0 ?
N2 C6 C1 115.1(4) ?
N2 C6 C5 110.2(4) ?
C1 C6 C5 110.7(4) ?
N2 C6 H6 106.8 ?
C1 C6 H6 106.8 ?
C5 C6 H6 106.8 ?
O1 C7 N1 124.1(5) ?
O1 C7 C8 120.4(4) ?
N1 C7 C8 115.4(4) ?
C9 C8 C13 120.0(4) ?
C9 C8 C7 114.1(4) ?
C13 C8 C7 125.8(4) ?
C10 C9 C8 120.7(5) ?
C10 C9 H9 119.6 ?
C8 C9 H9 119.6 ?
C11 C10 C9 119.7(5) ?
C11 C10 H10 120.2 ?
C9 C10 H10 120.2 ?
C10 C11 C12 119.9(5) ?
C10 C11 H11 120.1 ?
C12 C11 H11 120.1 ?
C11 C12 C13 121.1(4) ?
C11 C12 H12 119.4 ?
C13 C12 H12 119.4 ?
C8 C13 C12 118.5(4) ?
C8 C13 P1 121.3(3) ?
C12 C13 P1 120.2(3) ?
O2 C14 N2 123.8(5) ?
O2 C14 C15 120.9(4) ?
N2 C14 C15 115.0(4) ?
C16 C15 C20 119.9(4) ?
C16 C15 C14 111.7(4) ?
C20 C15 C14 128.4(4) ?
C17 C16 C15 121.3(5) ?
C17 C16 H16 119.4 ?
C15 C16 H16 119.4 ?
C18 C17 C16 119.6(5) ?
C18 C17 H17 120.2 ?
C16 C17 H17 120.2 ?
C19 C18 C17 119.6(5) ?
C19 C18 H18 120.2 ?
C17 C18 H18 120.2 ?
C18 C19 C20 122.2(5) ?
C18 C19 H19 118.9 ?
C20 C19 H19 118.9 ?
C15 C20 C19 117.3(4) ?
C15 C20 P2 124.2(4) ?
C19 C20 P2 118.4(4) ?
C22 C21 C26 119.3(4) ?
C22 C21 P1 120.2(4) ?
C26 C21 P1 120.2(4) ?
C23 C22 C21 120.3(5) ?
C23 C22 H22 119.9 ?
C21 C22 H22 119.9 ?
C24 C23 C22 120.3(5) ?
C24 C23 H23 119.8 ?
C22 C23 H23 119.8 ?
C23 C24 C25 119.7(5) ?
C23 C24 H24 120.2 ?
C25 C24 H24 120.2 ?
C26 C25 C24 120.2(5) ?
C26 C25 H25 119.9 ?
C24 C25 H25 119.9 ?
C25 C26 C21 120.1(5) ?
C25 C26 H26 120.0 ?
C21 C26 H26 120.0 ?
C32 C27 C28 119.4(4) ?
C32 C27 P1 116.3(4) ?
C28 C27 P1 124.2(4) ?
C27 C28 C29 120.5(5) ?
C27 C28 H28 119.8 ?
C29 C28 H28 119.8 ?
C30 C29 C28 119.7(5) ?
C30 C29 H29 120.2 ?
C28 C29 H29 120.2 ?
C31 C30 C29 119.9(5) ?
C31 C30 H30 120.0 ?
C29 C30 H30 120.0 ?
C30 C31 C32 120.9(5) ?
C30 C31 H31 119.6 ?
C32 C31 H31 119.6 ?
C27 C32 C31 119.7(5) ?
C27 C32 H32 120.2 ?
C31 C32 H32 120.2 ?
C34 C33 C38 119.1(4) ?
C34 C33 P2 121.5(4) ?
C38 C33 P2 119.4(4) ?
C35 C34 C33 120.0(5) ?
C35 C34 H34 120.0 ?
C33 C34 H34 120.0 ?
C36 C35 C34 120.3(5) ?
C36 C35 H35 119.9 ?
C34 C35 H35 119.9 ?
C37 C36 C35 119.8(5) ?
C37 C36 H36 120.1 ?
C35 C36 H36 120.1 ?
C36 C37 C38 120.4(5) ?
C36 C37 H37 119.8 ?
C38 C37 H37 119.8 ?
C37 C38 C33 120.2(5) ?
C37 C38 H38 119.9 ?
C33 C38 H38 119.9 ?
C40 C39 C44 119.0(5) ?
C40 C39 P2 122.9(4) ?
C44 C39 P2 118.1(4) ?
C41 C40 C39 119.8(5) ?
C41 C40 H40 120.1 ?
C39 C40 H40 120.1 ?
C42 C41 C40 120.4(5) ?
C42 C41 H41 119.8 ?
C40 C41 H41 119.8 ?
C43 C42 C41 120.2(5) ?
C43 C42 H42 119.9 ?
C41 C42 H42 119.9 ?
C42 C43 C44 120.1(5) ?
C42 C43 H43 119.9 ?
C44 C43 H43 119.9 ?
C43 C44 C39 120.3(5) ?
C43 C44 H44 119.9 ?
C39 C44 H44 119.9 ?
Cl5 C45 Cl4 113.7(4) ?
Cl5 C45 Cl3 108.7(4) ?
Cl4 C45 Cl3 107.9(4) ?
Cl5 C45 H45 108.8 ?
Cl4 C45 H45 108.8 ?
Cl3 C45 H45 108.8 ?
Cl6 C46 Cl7 112.4(4) ?
Cl6 C46 Cl8 106.4(4) ?
Cl7 C46 Cl8 108.9(4) ?
Cl6 C46 H46 109.7 ?
Cl7 C46 H46 109.7 ?
Cl8 C46 H46 109.7 ?
Cl9 C47 Cl11 109.9(4) ?
Cl9 C47 Cl10 111.3(4) ?
Cl11 C47 Cl10 109.7(4) ?
Cl9 C47 H47 108.6 ?
Cl11 C47 H47 108.6 ?
Cl10 C47 H47 108.6 ?
C7 N1 C1 122.0(4) ?
C7 N1 H1N 119.0 ?
C1 N1 H1N 119.0 ?
C14 N2 C6 126.5(4) ?
C14 N2 H2N 116.7 ?
C6 N2 H2N 116.7 ?
C21 P1 C27 109.8(2) ?
C21 P1 C13 100.0(2) ?
C27 P1 C13 102.2(2) ?
C21 P1 Pt1 119.79(16) ?
C27 P1 Pt1 109.82(16) ?
C13 P1 Pt1 113.52(15) ?
C20 P2 C33 105.7(2) ?
C20 P2 C39 103.3(2) ?
C33 P2 C39 102.5(2) ?
C20 P2 Pt1 112.54(15) ?
C33 P2 Pt1 109.69(16) ?
C39 P2 Pt1 121.68(16) ?
P2 Pt1 P1 101.15(4) yes
P2 Pt1 Cl2 167.98(4) ?
P1 Pt1 Cl2 89.35(4) yes
P2 Pt1 Cl1 84.11(4) yes
P1 Pt1 Cl1 174.15(4) ?
Cl2 Pt1 Cl1 85.17(4) yes

loop_
_geom_bond_atom_site_label_1
_geom_bond_atom_site_label_2
_geom_bond_distance
_geom_bond_publ_flag
C1 N1 1.462(6) ?
C1 C6 1.520(7) ?
C1 C2 1.539(7) ?
C1 H1 0.9800 ?
C2 C3 1.520(8) ?
C2 H2A 0.9700 ?
C2 H2B 0.9700 ?
C3 C4 1.501(8) ?
C3 H3A 0.9700 ?
C3 H3B 0.9700 ?
C4 C5 1.534(8) ?
C4 H4A 0.9700 ?
C4 H4B 0.9700 ?
C5 C6 1.523(7) ?
C5 H5A 0.9700 ?
C5 H5B 0.9700 ?
C6 N2 1.490(6) ?
C6 H6 0.9800 ?
C7 O1 1.235(6) ?
C7 N1 1.332(6) ?
C7 C8 1.518(7) ?
C8 C9 1.388(7) ?
C8 C13 1.398(6) ?
C9 C10 1.387(7) ?
C9 H9 0.9300 ?
C10 C11 1.382(7) ?
C10 H10 0.9300 ?
C11 C12 1.385(7) ?
C11 H11 0.9300 ?
C12 C13 1.398(7) ?
C12 H12 0.9300 ?
C13 P1 1.834(4) ?
C14 O2 1.222(6) ?
C14 N2 1.332(6) ?
C14 C15 1.534(7) ?
C15 C16 1.393(7) ?
C15 C20 1.396(7) ?
C16 C17 1.381(7) ?
C16 H16 0.9300 ?
C17 C18 1.376(8) ?
C17 H17 0.9300 ?
C18 C19 1.374(7) ?
C18 H18 0.9300 ?
C19 C20 1.407(7) ?
C19 H19 0.9300 ?
C20 P2 1.828(5) ?
C21 C22 1.385(7) ?
C21 C26 1.394(7) ?
C21 P1 1.820(5) ?
C22 C23 1.383(7) ?
C22 H22 0.9300 ?
C23 C24 1.378(8) ?
C23 H23 0.9300 ?
C24 C25 1.387(8) ?
C24 H24 0.9300 ?
C25 C26 1.380(7) ?
C25 H25 0.9300 ?
C26 H26 0.9300 ?
C27 C32 1.384(7) ?
C27 C28 1.384(7) ?
C27 P1 1.826(5) ?
C28 C29 1.387(7) ?
C28 H28 0.9300 ?
C29 C30 1.383(7) ?
C29 H29 0.9300 ?
C30 C31 1.365(8) ?
C30 H30 0.9300 ?
C31 C32 1.388(7) ?
C31 H31 0.9300 ?
C32 H32 0.9300 ?
C33 C34 1.385(7) ?
C33 C38 1.393(7) ?
C33 P2 1.828(5) ?
C34 C35 1.383(7) ?
C34 H34 0.9300 ?
C35 C36 1.382(8) ?
C35 H35 0.9300 ?
C36 C37 1.370(8) ?
C36 H36 0.9300 ?
C37 C38 1.378(7) ?
C37 H37 0.9300 ?
C38 H38 0.9300 ?
C39 C40 1.386(7) ?
C39 C44 1.397(7) ?
C39 P2 1.828(5) ?
C40 C41 1.384(7) ?
C40 H40 0.9300 ?
C41 C42 1.375(8) ?
C41 H41 0.9300 ?
C42 C43 1.370(8) ?
C42 H42 0.9300 ?
C43 C44 1.377(7) ?
C43 H43 0.9300 ?
C44 H44 0.9300 ?
C45 Cl5 1.717(8) ?
C45 Cl4 1.739(7) ?
C45 Cl3 1.789(8) ?
C45 H45 0.9800 ?
C46 Cl6 1.744(7) ?
C46 Cl7 1.745(7) ?
C46 Cl8 1.752(8) ?
C46 H46 0.9800 ?
C47 Cl9 1.731(7) ?
C47 Cl11 1.748(7) ?
C47 Cl10 1.764(7) ?
C47 H47 0.9800 ?
N1 H1N 0.8600 ?
N2 H2N 0.8600 ?
P1 Pt1 2.2631(12) yes
P2 Pt1 2.2535(11) yes
Cl1 Pt1 2.3540(12) yes
Cl2 Pt1 2.3509(11) yes

loop_
_geom_hbond_atom_site_label_D
_geom_hbond_atom_site_label_H
_geom_hbond_atom_site_label_A
_geom_hbond_site_symmetry_A
_geom_hbond_distance_DH
_geom_hbond_distance_HA
_geom_hbond_distance_DA
_geom_hbond_angle_DHA
C1 H1 O1 . 0.98 2.66 2.814(8) 89
C1 H1 O2 . 0.98 2.65 3.187(8) 115
C2 H2A O1 . 0.97 2.60 3.163(9) 117
C22 H22 O2 . 0.93 2.47 3.178(8) 133
C5 H5B Cl1 3_556 0.97 2.80 3.669(7) 150
C9 H9 C1X 1_565 0.93 2.82 3.710(10) 162
C34 H34 Cl1 . 0.93 2.72 3.330(6) 124
C45 H45 Cl2 . 0.98 2.61 3.445(9) 144
C46 H46 O2 . 0.98 2.05 3.015(10) 170
C47 H47 O1 . 0.98 2.18 3.151(9) 171
N2 H2N Cl1 . 0.86 2.42 3.254(5) 164
N1 H1N Cl2 . 0.86 2.46 3.296(5) 163

loop_
_geom_torsion_atom_site_label_1
_geom_torsion_atom_site_label_2
_geom_torsion_atom_site_label_3
_geom_torsion_atom_site_label_4
_geom_torsion
N1 C1 C2 C3 178.9(5)
C6 C1 C2 C3 56.7(6)
C1 C2 C3 C4 -56.3(7)
C2 C3 C4 C5 54.8(7)
C3 C4 C5 C6 -56.9(7)
N1 C1 C6 N2 56.8(6)
C2 C1 C6 N2 177.1(4)
N1 C1 C6 C5 -177.5(4)
C2 C1 C6 C5 -57.2(6)
C4 C5 C6 N2 -172.7(4)
C4 C5 C6 C1 58.8(6)
O1 C7 C8 C9 -62.6(6)
N1 C7 C8 C9 113.9(5)
O1 C7 C8 C13 118.2(5)
N1 C7 C8 C13 -65.3(6)
C13 C8 C9 C10 1.4(7)
C7 C8 C9 C10 -177.9(5)
C8 C9 C10 C11 -1.4(8)
C9 C10 C11 C12 0.6(8)
C10 C11 C12 C13 0.3(8)
C9 C8 C13 C12 -0.5(7)
C7 C8 C13 C12 178.7(4)
C9 C8 C13 P1 176.9(4)
C7 C8 C13 P1 -3.9(7)
C11 C12 C13 C8 -0.4(7)
C11 C12 C13 P1 -177.8(4)
O2 C14 C15 C16 71.4(6)
N2 C14 C15 C16 -102.0(5)
O2 C14 C15 C20 -109.1(6)
N2 C14 C15 C20 77.5(6)
C20 C15 C16 C17 -2.8(7)
C14 C15 C16 C17 176.7(5)
C15 C16 C17 C18 -0.2(8)
C16 C17 C18 C19 1.8(8)
C17 C18 C19 C20 -0.4(8)
C16 C15 C20 C19 4.1(7)
C14 C15 C20 C19 -175.3(5)
C16 C15 C20 P2 -172.2(4)
C14 C15 C20 P2 8.4(7)
C18 C19 C20 C15 -2.6(8)
C18 C19 C20 P2 173.9(4)
C26 C21 C22 C23 -2.8(7)
P1 C21 C22 C23 -177.1(4)
C21 C22 C23 C24 0.2(8)
C22 C23 C24 C25 1.8(8)
C23 C24 C25 C26 -1.3(8)
C24 C25 C26 C21 -1.3(7)
C22 C21 C26 C25 3.3(7)
P1 C21 C26 C25 177.6(4)
C32 C27 C28 C29 1.5(7)
P1 C27 C28 C29 -174.2(4)
C27 C28 C29 C30 -0.3(8)
C28 C29 C30 C31 -0.8(8)
C29 C30 C31 C32 0.6(9)
C28 C27 C32 C31 -1.6(7)
P1 C27 C32 C31 174.4(4)
C30 C31 C32 C27 0.6(8)
C38 C33 C34 C35 3.4(8)
P2 C33 C34 C35 -174.3(4)
C33 C34 C35 C36 -1.6(8)
C34 C35 C36 C37 -0.5(9)
C35 C36 C37 C38 0.8(9)
C36 C37 C38 C33 1.0(9)
C34 C33 C38 C37 -3.1(8)
P2 C33 C38 C37 174.7(4)
C44 C39 C40 C41 1.6(7)
P2 C39 C40 C41 -177.8(4)
C39 C40 C41 C42 1.7(8)
C40 C41 C42 C43 -2.8(8)
C41 C42 C43 C44 0.5(8)
C42 C43 C44 C39 2.9(7)
C40 C39 C44 C43 -3.9(7)
P2 C39 C44 C43 175.6(4)
O1 C7 N1 C1 8.9(7)
C8 C7 N1 C1 -167.5(4)
C6 C1 N1 C7 -171.6(4)
C2 C1 N1 C7 68.5(6)
O2 C14 N2 C6 -17.2(8)
C15 C14 N2 C6 156.0(4)
C1 C6 N2 C14 66.5(6)
C5 C6 N2 C14 -59.5(6)
C22 C21 P1 C27 -127.3(4)
C26 C21 P1 C27 58.5(4)
C22 C21 P1 C13 125.7(4)
C26 C21 P1 C13 -48.5(4)
C22 C21 P1 Pt1 1.1(4)
C26 C21 P1 Pt1 -173.1(3)
C32 C27 P1 C21 163.7(4)
C28 C27 P1 C21 -20.5(5)
C32 C27 P1 C13 -90.8(4)
C28 C27 P1 C13 85.0(4)
C32 C27 P1 Pt1 30.0(4)
C28 C27 P1 Pt1 -154.2(4)
C8 C13 P1 C21 -49.2(4)
C12 C13 P1 C21 128.1(4)
C8 C13 P1 C27 -162.2(4)
C12 C13 P1 C27 15.2(4)
C8 C13 P1 Pt1 79.6(4)
C12 C13 P1 Pt1 -103.1(4)
C15 C20 P2 C33 -169.7(4)
C19 C20 P2 C33 14.0(4)
C15 C20 P2 C39 83.0(4)
C19 C20 P2 C39 -93.3(4)
C15 C20 P2 Pt1 -50.0(4)
C19 C20 P2 Pt1 133.7(4)
C34 C33 P2 C20 103.5(4)
C38 C33 P2 C20 -74.3(4)
C34 C33 P2 C39 -148.7(4)
C38 C33 P2 C39 33.6(5)
C34 C33 P2 Pt1 -18.1(5)
C38 C33 P2 Pt1 164.2(4)
C40 C39 P2 C20 -9.9(5)
C44 C39 P2 C20 170.7(4)
C40 C39 P2 C33 -119.5(4)
C44 C39 P2 C33 61.0(4)
C40 C39 P2 Pt1 117.6(4)
C44 C39 P2 Pt1 -61.8(4)
C20 P2 Pt1 P1 137.81(16)
C33 P2 Pt1 P1 -104.87(17)
C39 P2 Pt1 P1 14.5(2)
C20 P2 Pt1 Cl2 -71.7(3)
C33 P2 Pt1 Cl2 45.6(3)
C39 P2 Pt1 Cl2 165.0(3)
C20 P2 Pt1 Cl1 -44.79(17)
C33 P2 Pt1 Cl1 72.53(17)
C39 P2 Pt1 Cl1 -168.1(2)
C21 P1 Pt1 P2 -57.43(18)
C27 P1 Pt1 P2 70.96(16)
C13 P1 Pt1 P2 -175.29(17)
C21 P1 Pt1 Cl2 128.47(17)
C27 P1 Pt1 Cl2 -103.14(16)
C13 P1 Pt1 Cl2 10.60(17)
